data_4335517
loop_
_publ_author_name
'Igor M. Shlyapnikov'
'H\'el\`ene P. A. Mercier'
'Evgeny A. Goreshnik'
'Gary J. Schrobilgen'
'Zoran Mazej'

_publ_contact_author_address
;
Department of Inorganic Chemistry and Technology
Jozef Stefan Institute
Jamova 39 1000 Ljubljana
SLOVENIA
;
_publ_contact_author_email evgeny.goreshnik@ijs.si
_publ_contact_author_fax 386(1)4773645
_publ_contact_author_name 'Goreshnik, Evgeny'
_publ_contact_author_phone 386(1)4773155
_publ_section_title
;
 Crystal Structures and Raman Spectra of Imidazolium
 Poly[perfluorotitanate(IV)] Salts Containing the [TiF6]2-,
 ([Ti2F9]-)\\infty, and [Ti2F11]3- and the New [Ti4F20]4- and [Ti5F23]3-
 Anions
;
_journal_name_full 'Inorganic Chemistry'
_journal_page_first 8315
_journal_page_last 8326
_journal_paper_doi 10.1021/ic302468j
_journal_volume 52
_journal_year 2013
_chemical_absolute_configuration ad
_chemical_formula_moiety 'F23 Ti5, 3(C3 H5 N2)'
_chemical_formula_sum 'C9 H15 F23 N6 Ti5'
_chemical_formula_weight 883.78
_space_group_IT_number 33
_symmetry_cell_setting orthorhombic
_symmetry_space_group_name_Hall 'P 2c -2n'
_symmetry_space_group_name_H-M 'P n a 21'
_atom_sites_solution_hydrogens geom
_atom_sites_solution_primary direct
_atom_sites_solution_secondary difmap
_audit_creation_date 2011-01-11T17:17:44-00:00
_audit_creation_method 'WinGX routine CIF_UPDATE'
_cell_angle_alpha 90.00
_cell_angle_beta 90.00
_cell_angle_gamma 90.00
_cell_formula_units_Z 4
_cell_length_a 22.0259(4)
_cell_length_b 10.2622(2)
_cell_length_c 12.3180(2)
_cell_measurement_reflns_used 7056
_cell_measurement_temperature 200
_cell_measurement_theta_max 29.0116
_cell_measurement_theta_min 1.6526
_cell_volume 2784.29(9)
_computing_cell_refinement 'CrystalClear (Rigaku Corporation, 1999)'
_computing_data_collection 'CrystalClear (Rigaku Corporation, 1999)'
_computing_data_reduction 'CrystalClear (Rigaku Corporation, 1999)'
_computing_molecular_graphics 'Diamond (Pennington, 1999)'
_computing_publication_material
;
WinGX 1.70 (Farrugia, L. J., 1999), enCIFer v.1.2 (Allen et al., 2004)
;
_computing_structure_refinement 'SHELXL-97 (Sheldrick, 1997)'
_computing_structure_solution
;
SIR92 (Altomare et al., 1993), 
TeXsan (Molecular Structure Corporation, 1997--1999).
;
_diffrn_ambient_temperature 200
_diffrn_measured_fraction_theta_full 0.994
_diffrn_measured_fraction_theta_max 0.992
_diffrn_measurement_device
;
        Mercury CCD (2x2 bin mode)
;
_diffrn_measurement_method dtprofit.ref
_diffrn_radiation_type MoK\a
_diffrn_radiation_wavelength 0.71069
_diffrn_reflns_av_R_equivalents 0.0228
_diffrn_reflns_av_sigmaI/netI 0.0305
_diffrn_reflns_limit_h_max 27
_diffrn_reflns_limit_h_min 0
_diffrn_reflns_limit_k_max 12
_diffrn_reflns_limit_k_min 0
_diffrn_reflns_limit_l_max 11
_diffrn_reflns_limit_l_min -15
_diffrn_reflns_number 4903
_diffrn_reflns_theta_full 25.00
_diffrn_reflns_theta_max 26.37
_diffrn_reflns_theta_min 2.19
_exptl_absorpt_coefficient_mu 1.539
_exptl_absorpt_correction_T_max 0.752
_exptl_absorpt_correction_T_min 0.739
_exptl_absorpt_correction_type multi-scan
_exptl_absorpt_process_details 'Blessing R.H., 1995'
_exptl_crystal_colour Colorless
_exptl_crystal_density_diffrn 2.108
_exptl_crystal_description Chunk
_exptl_crystal_F_000 1712
_exptl_crystal_size_max 0.08
_exptl_crystal_size_mid 0.06
_exptl_crystal_size_min 0.05
_refine_diff_density_max 0.405
_refine_diff_density_min -0.398
_refine_ls_abs_structure_details 'Flack H D (1983), Acta Cryst. A39, 876-881'
_refine_ls_abs_structure_Flack 0.04(2)
_refine_ls_extinction_coef 0.0021(5)
_refine_ls_extinction_expression Fc^*^=kFc[1+0.001xFc^2^\l^3^/sin(2\q)]^-1/4^
_refine_ls_extinction_method SHELXL
_refine_ls_goodness_of_fit_ref 1.086
_refine_ls_hydrogen_treatment constr
_refine_ls_matrix_type full
_refine_ls_number_parameters 389
_refine_ls_number_reflns 4903
_refine_ls_number_restraints 10
_refine_ls_restrained_S_all 1.085
_refine_ls_R_factor_all 0.0352
_refine_ls_R_factor_gt 0.0317
_refine_ls_shift/su_max 0.001
_refine_ls_shift/su_mean 0.000
_refine_ls_structure_factor_coef Fsqd
_refine_ls_weighting_details 'calc w=1/[\s^2^(Fo^2^)+(0.0513P)^2^+1.5387P] where P=(Fo^2^+2Fc^2^)/3'
_refine_ls_weighting_scheme calc
_refine_ls_wR_factor_gt 0.0869
_refine_ls_wR_factor_ref 0.0898
_reflns_number_gt 4554
_reflns_number_total 4903
_reflns_threshold_expression I>2\s(I)
_cod_data_source_file ic302468j_si_002_5.cif
_cod_data_source_block shelxl
_cod_database_code 4335517

loop_
_symmetry_equiv_pos_as_xyz
'x, y, z'
'-x, -y, z+1/2'
'x+1/2, -y+1/2, z'
'-x+1/2, y+1/2, z+1/2'

loop_
_atom_site_label
_atom_site_type_symbol
_atom_site_fract_x
_atom_site_fract_y
_atom_site_fract_z
_atom_site_U_iso_or_equiv
_atom_site_adp_type
_atom_site_occupancy
_atom_site_symmetry_multiplicity
_atom_site_calc_flag
_atom_site_refinement_flags
Ti1 Ti 0.89170(3) 0.81520(6) 0.07745(6) 0.02762(15) Uani 1 1 d .
Ti2 Ti 0.95749(3) 0.94249(6) 0.34538(6) 0.03063(15) Uani 1 1 d .
Ti3 Ti 0.94528(3) 0.57421(6) 0.29729(6) 0.03083(16) Uani 1 1 d .
Ti5 Ti 0.76997(3) 0.57335(6) 0.34500(6) 0.02929(15) Uani 1 1 d .
Ti4 Ti 0.78406(3) 0.94327(6) 0.30040(6) 0.03353(17) Uani 1 1 d .
F1 F 0.94164(9) 0.9028(2) 0.18841(18) 0.0335(5) Uani 1 1 d .
F2 F 0.86129(9) 0.5644(2) 0.3494(2) 0.0379(5) Uani 1 1 d .
F3 F 0.94512(11) 0.7520(2) 0.36025(18) 0.0389(5) Uani 1 1 d .
F4 F 0.90625(10) 0.6620(2) 0.17240(19) 0.0359(5) Uani 1 1 d .
F5 F 0.77801(10) 0.5954(2) 0.1968(2) 0.0382(5) Uani 1 1 d .
F6 F 0.69022(9) 0.6003(2) 0.3359(2) 0.0448(6) Uani 1 1 d .
F7 F 0.86937(10) 0.9482(2) 0.3555(2) 0.0404(5) Uani 1 1 d .
F8 F 0.95801(10) 0.7693(2) 0.00349(19) 0.0436(6) Uani 1 1 d .
F9 F 0.88173(10) 0.9649(2) 0.0085(2) 0.0417(6) Uani 1 1 d .
F10 F 0.97064(10) 0.5146(2) 0.4244(2) 0.0443(5) Uani 1 1 d .
F11 F 0.96000(10) 1.1113(2) 0.3114(2) 0.0436(6) Uani 1 1 d .
F12 F 0.76714(11) 0.4010(2) 0.3281(2) 0.0490(7) Uani 1 1 d .
F13 F 0.75959(11) 1.0007(2) 0.4275(2) 0.0527(6) Uani 1 1 d .
F14 F 0.82544(9) 0.8598(2) 0.17464(19) 0.0373(5) Uani 1 1 d .
F15 F 0.84083(10) 0.7197(2) -0.00025(19) 0.0391(5) Uani 1 1 d .
F16 F 0.77392(11) 0.5713(2) 0.4921(2) 0.0437(6) Uani 1 1 d .
F17 F 1.03586(9) 0.9145(2) 0.3181(2) 0.0416(6) Uani 1 1 d .
F18 F 0.78445(11) 0.7648(2) 0.3562(2) 0.0422(5) Uani 1 1 d .
F19 F 1.01770(10) 0.6077(3) 0.2416(2) 0.0511(6) Uani 1 1 d .
F20 F 0.71252(11) 0.9165(3) 0.2414(3) 0.0555(7) Uani 1 1 d .
F21 F 0.93758(11) 0.4192(2) 0.2354(2) 0.0474(6) Uani 1 1 d .
F22 F 0.96417(12) 0.9556(2) 0.4874(2) 0.0479(6) Uani 1 1 d .
F23 F 0.79672(13) 1.0976(2) 0.2391(3) 0.0573(7) Uani 1 1 d .
C1 C 0.0777(3) 0.3373(6) 0.1337(5) 0.0763(17) Uani 1 1 d D
H1A H 0.0530 0.3921 0.0898 0.092 Uiso 1 1 calc R
N1 N 0.1367(2) 0.3340(5) 0.1338(5) 0.0766(15) Uani 1 1 d D
H1B H 0.1605 0.3818 0.0926 0.092 Uiso 1 1 calc R
C2 C 0.1552(3) 0.2459(7) 0.2072(7) 0.098(3) Uani 1 1 d D
H2A H 0.1961 0.2251 0.2251 0.117 Uiso 1 1 calc R
C3 C 0.1052(3) 0.1929(6) 0.2501(5) 0.0718(16) Uani 1 1 d D
H3A H 0.1036 0.1258 0.3031 0.086 Uiso 1 1 calc R
N2 N 0.0583(2) 0.2523(5) 0.2044(4) 0.0701(13) Uani 1 1 d D
H2B H 0.0199 0.2368 0.2194 0.084 Uiso 1 1 calc RD
C4 C 0.6084(4) 0.6930(6) 0.1177(6) 0.089(3) Uani 1 1 d D
H4A H 0.5862 0.6635 0.1791 0.107 Uiso 1 1 calc R
N3 N 0.58632(19) 0.7415(4) 0.0272(5) 0.0693(13) Uani 1 1 d D
H3B H 0.5475 0.7520 0.0126 0.083 Uiso 1 1 calc R
C5 C 0.6313(3) 0.7719(5) -0.0382(4) 0.0547(12) Uani 1 1 d D
H5A H 0.6276 0.8085 -0.1087 0.066 Uiso 1 1 calc R
C6 C 0.6813(2) 0.7432(5) 0.0106(5) 0.0612(14) Uani 1 1 d D
H6A H 0.7210 0.7558 -0.0176 0.073 Uiso 1 1 calc R
N4 N 0.6681(2) 0.6938(4) 0.1052(5) 0.0766(17) Uani 1 1 d D
H4B H 0.6947 0.6655 0.1531 0.092 Uiso 1 1 calc RD
C7 C 0.8323(2) 0.3214(4) 0.0926(4) 0.0522(11) Uani 1 1 d D
H7A H 0.8059 0.3027 0.1515 0.063 Uiso 1 1 calc R
N5 N 0.84416(14) 0.4353(3) 0.0552(3) 0.0399(8) Uani 1 1 d D
H5B H 0.8286 0.5082 0.0805 0.048 Uiso 1 1 calc R
C8 C 0.8835(2) 0.4279(5) -0.0279(5) 0.0556(13) Uani 1 1 d D
H8A H 0.8995 0.4985 -0.0689 0.067 Uiso 1 1 calc R
C9 C 0.8957(3) 0.3020(7) -0.0413(7) 0.092(3) Uani 1 1 d D
H9A H 0.9221 0.2648 -0.0939 0.110 Uiso 1 1 calc R
N6 N 0.8624(2) 0.2359(4) 0.0364(5) 0.0709(15) Uani 1 1 d D
H6B H 0.8617 0.1509 0.0460 0.085 Uiso 1 1 calc RD

loop_
_atom_site_aniso_label
_atom_site_aniso_U_11
_atom_site_aniso_U_22
_atom_site_aniso_U_33
_atom_site_aniso_U_23
_atom_site_aniso_U_13
_atom_site_aniso_U_12
Ti1 0.0274(3) 0.0274(3) 0.0281(3) 0.0002(3) -0.0006(3) 0.0020(2)
Ti2 0.0312(3) 0.0305(3) 0.0302(3) -0.0035(3) 0.0011(3) -0.0046(2)
Ti3 0.0267(3) 0.0294(3) 0.0364(4) 0.0025(3) -0.0037(3) 0.0010(2)
Ti5 0.0271(3) 0.0312(3) 0.0296(3) 0.0015(3) -0.0019(3) -0.0010(2)
Ti4 0.0302(3) 0.0284(3) 0.0420(4) 0.0000(3) 0.0080(3) 0.0025(2)
F1 0.0341(10) 0.0386(10) 0.0278(12) -0.0013(9) -0.0007(9) -0.0036(8)
F2 0.0240(10) 0.0442(12) 0.0454(12) 0.0067(10) -0.0033(10) -0.0004(8)
F3 0.0462(13) 0.0328(11) 0.0377(13) -0.0003(10) -0.0035(10) -0.0033(8)
F4 0.0419(11) 0.0311(10) 0.0346(13) 0.0043(9) -0.0067(10) -0.0023(9)
F5 0.0342(11) 0.0503(12) 0.0302(13) -0.0001(10) 0.0008(9) 0.0069(9)
F6 0.0274(10) 0.0631(14) 0.0438(15) 0.0078(12) 0.0034(10) 0.0015(9)
F7 0.0307(10) 0.0467(12) 0.0438(14) -0.0070(11) 0.0074(11) -0.0024(9)
F8 0.0347(11) 0.0559(14) 0.0401(13) -0.0080(11) 0.0062(9) 0.0063(10)
F9 0.0533(14) 0.0316(11) 0.0402(14) 0.0062(10) -0.0019(10) 0.0021(9)
F10 0.0410(12) 0.0466(13) 0.0452(14) 0.0072(11) -0.0132(10) 0.0024(10)
F11 0.0503(13) 0.0316(11) 0.0489(15) -0.0032(11) 0.0056(11) -0.0066(9)
F12 0.0536(14) 0.0332(12) 0.060(2) 0.0014(11) -0.0124(12) -0.0044(10)
F13 0.0470(13) 0.0525(14) 0.0585(17) -0.0180(13) 0.0213(12) -0.0029(11)
F14 0.0329(10) 0.0437(11) 0.0353(12) -0.0033(9) 0.0051(9) 0.0010(9)
F15 0.0371(11) 0.0401(12) 0.0401(13) -0.0038(10) -0.0068(9) -0.0015(9)
F16 0.0480(14) 0.0532(14) 0.0300(14) 0.0039(10) -0.0029(10) -0.0118(10)
F17 0.0313(11) 0.0498(13) 0.0436(16) -0.0052(10) 0.0007(9) -0.0008(9)
F18 0.0504(13) 0.0323(11) 0.0439(13) 0.0015(11) 0.0065(11) -0.0015(9)
F19 0.0317(11) 0.0612(15) 0.0603(17) 0.0024(13) 0.0107(11) -0.0010(11)
F20 0.0347(12) 0.0618(15) 0.0700(19) -0.0059(14) -0.0021(12) 0.0058(11)
F21 0.0513(14) 0.0354(11) 0.0555(16) -0.0043(11) -0.0113(12) 0.0052(10)
F22 0.0598(15) 0.0526(14) 0.0314(14) -0.0060(11) 0.0007(11) -0.0078(12)
F23 0.0682(17) 0.0354(12) 0.0682(19) 0.0105(13) 0.0029(15) 0.0026(11)
C1 0.083(4) 0.084(4) 0.062(4) 0.015(3) -0.008(3) 0.017(3)
N1 0.074(3) 0.073(3) 0.082(4) 0.014(3) 0.035(3) -0.017(3)
C2 0.049(3) 0.115(6) 0.129(7) 0.041(5) 0.001(4) 0.009(3)
C3 0.085(4) 0.080(4) 0.050(3) 0.024(3) 0.003(3) -0.008(3)
N2 0.047(2) 0.099(3) 0.064(3) 0.001(3) 0.011(2) -0.016(2)
C4 0.148(7) 0.070(4) 0.050(4) -0.003(3) 0.046(4) -0.029(4)
N3 0.036(2) 0.066(3) 0.106(4) -0.011(3) -0.004(2) 0.0079(19)
C5 0.073(3) 0.049(3) 0.042(3) 0.010(2) 0.002(2) -0.007(2)
C6 0.042(2) 0.046(3) 0.096(4) 0.004(3) 0.009(3) -0.0029(19)
N4 0.085(3) 0.052(3) 0.093(4) 0.012(3) -0.056(3) -0.003(2)
C7 0.048(2) 0.055(3) 0.054(3) 0.005(2) 0.002(2) -0.012(2)
N5 0.0352(16) 0.0330(16) 0.051(2) -0.0066(15) -0.0046(14) 0.0020(12)
C8 0.057(3) 0.048(3) 0.061(3) -0.002(2) 0.016(2) -0.010(2)
C9 0.064(3) 0.098(5) 0.114(6) -0.057(5) 0.030(4) 0.001(3)
N6 0.073(3) 0.035(2) 0.105(4) -0.009(2) -0.029(3) 0.004(2)

loop_
_atom_type_symbol
_atom_type_description
_atom_type_scat_dispersion_real
_atom_type_scat_dispersion_imag
_atom_type_scat_source
Ti Ti 0.2776 0.4457 'International Tables Vol C Tables 4.2.6.8 and 6.1.1.4'
F F 0.0171 0.0103 'International Tables Vol C Tables 4.2.6.8 and 6.1.1.4'
N N 0.0061 0.0033 'International Tables Vol C Tables 4.2.6.8 and 6.1.1.4'
C C 0.0033 0.0016 'International Tables Vol C Tables 4.2.6.8 and 6.1.1.4'
H H 0 0 'International Tables Vol C Tables 4.2.6.8 and 6.1.1.4'

loop_
_geom_angle_atom_site_label_1
_geom_angle_atom_site_label_2
_geom_angle_atom_site_label_3
_geom_angle
F9 Ti1 F15 98.20(11)
F9 Ti1 F8 94.92(12)
F15 Ti1 F8 95.50(11)
F9 Ti1 F14 89.87(11)
F15 Ti1 F14 89.33(10)
F8 Ti1 F14 172.64(11)
F9 Ti1 F1 90.35(10)
F15 Ti1 F1 168.75(11)
F8 Ti1 F1 91.01(10)
F14 Ti1 F1 83.36(9)
F9 Ti1 F4 172.05(12)
F15 Ti1 F4 89.01(10)
F8 Ti1 F4 87.69(11)
F14 Ti1 F4 86.84(11)
F1 Ti1 F4 82.09(9)
F22 Ti2 F17 96.81(12)
F22 Ti2 F11 99.02(13)
F17 Ti2 F11 94.72(11)
F22 Ti2 F7 90.99(12)
F17 Ti2 F7 169.51(11)
F11 Ti2 F7 90.95(11)
F22 Ti2 F3 89.71(11)
F17 Ti2 F3 89.52(11)
F11 Ti2 F3 169.75(12)
F7 Ti2 F3 83.49(10)
F22 Ti2 F1 170.90(11)
F17 Ti2 F1 87.38(10)
F11 Ti2 F1 88.64(11)
F7 Ti2 F1 83.94(10)
F3 Ti2 F1 82.23(9)
F19 Ti3 F10 97.21(12)
F19 Ti3 F21 95.41(13)
F10 Ti3 F21 95.73(12)
F19 Ti3 F2 170.77(11)
F10 Ti3 F2 89.45(11)
F21 Ti3 F2 90.26(11)
F19 Ti3 F4 90.10(12)
F10 Ti3 F4 168.88(11)
F21 Ti3 F4 91.90(11)
F2 Ti3 F4 82.42(10)
F19 Ti3 F3 88.53(11)
F10 Ti3 F3 88.45(11)
F21 Ti3 F3 173.84(11)
F2 Ti3 F3 85.26(10)
F4 Ti3 F3 83.35(9)
F6 Ti5 F12 96.43(11)
F6 Ti5 F16 96.43(12)
F12 Ti5 F16 96.13(12)
F6 Ti5 F5 90.76(11)
F12 Ti5 F5 90.55(12)
F16 Ti5 F5 169.57(11)
F6 Ti5 F18 90.53(11)
F12 Ti5 F18 172.33(11)
F16 Ti5 F18 86.25(11)
F5 Ti5 F18 86.13(10)
F6 Ti5 F2 173.35(11)
F12 Ti5 F2 89.60(10)
F16 Ti5 F2 85.68(11)
F5 Ti5 F2 86.37(10)
F18 Ti5 F2 83.30(9)
F20 Ti4 F13 98.40(13)
F20 Ti4 F23 95.99(14)
F13 Ti4 F23 97.33(13)
F20 Ti4 F18 90.17(12)
F13 Ti4 F18 90.11(12)
F23 Ti4 F18 169.52(12)
F20 Ti4 F14 91.22(12)
F13 Ti4 F14 167.89(12)
F23 Ti4 F14 88.92(12)
F18 Ti4 F14 82.47(10)
F20 Ti4 F7 171.01(12)
F13 Ti4 F7 88.70(12)
F23 Ti4 F7 88.52(12)
F18 Ti4 F7 84.27(10)
F14 Ti4 F7 81.07(10)
Ti1 F1 Ti2 149.07(12)
Ti3 F2 Ti5 158.59(15)
Ti2 F3 Ti3 150.60(13)
Ti3 F4 Ti1 152.69(12)
Ti2 F7 Ti4 156.25(15)
Ti1 F14 Ti4 157.66(13)
Ti4 F18 Ti5 153.73(15)
N1 C1 N2 108.0(5)
N1 C1 H1A 126.0
N2 C1 H1A 126.0
C1 N1 C2 108.9(5)
C1 N1 H1B 125.6
C2 N1 H1B 125.6
C3 C2 N1 106.8(6)
C3 C2 H2A 126.6
N1 C2 H2A 126.6
N2 C3 C2 106.7(6)
N2 C3 H3A 126.7
C2 C3 H3A 126.7
C1 N2 C3 109.7(5)
C1 N2 H2B 125.2
C3 N2 H2B 125.2
N3 C4 N4 105.5(5)
N3 C4 H4A 127.3
N4 C4 H4A 127.3
C5 N3 C4 109.3(5)
C5 N3 H3B 125.4
C4 N3 H3B 125.4
C6 C5 N3 107.7(5)
C6 C5 H5A 126.1
N3 C5 H5A 126.1
C5 C6 N4 108.4(5)
C5 C6 H6A 125.8
N4 C6 H6A 125.8
C6 N4 C4 109.1(5)
C6 N4 H4B 125.4
C4 N4 H4B 125.4
N5 C7 N6 108.7(5)
N5 C7 H7A 125.7
N6 C7 H7A 125.7
C7 N5 C8 110.7(4)
C7 N5 H5B 124.6
C8 N5 H5B 124.6
C9 C8 N5 106.2(5)
C9 C8 H8A 126.9
N5 C8 H8A 126.9
C8 C9 N6 106.4(5)
C8 C9 H9A 126.8
N6 C9 H9A 126.8
C7 N6 C9 107.9(4)
C7 N6 H6B 126.0
C9 N6 H6B 126.0

loop_
_geom_bond_atom_site_label_1
_geom_bond_atom_site_label_2
_geom_bond_distance
Ti1 F9 1.769(2)
Ti1 F15 1.769(2)
Ti1 F8 1.785(2)
Ti1 F14 1.942(2)
Ti1 F1 1.971(2)
Ti1 F4 1.985(2)
Ti2 F22 1.761(3)
Ti2 F17 1.782(2)
Ti2 F11 1.784(2)
Ti2 F7 1.946(2)
Ti2 F3 1.982(2)
Ti2 F1 2.007(2)
Ti3 F19 1.770(2)
Ti3 F10 1.771(3)
Ti3 F21 1.772(2)
Ti3 F2 1.961(2)
Ti3 F4 1.980(2)
Ti3 F3 1.983(2)
Ti5 F6 1.782(2)
Ti5 F12 1.782(2)
Ti5 F16 1.814(2)
Ti5 F5 1.848(3)
Ti5 F18 1.995(2)
Ti5 F2 2.014(2)
Ti4 F20 1.757(3)
Ti4 F13 1.758(3)
Ti4 F23 1.776(2)
Ti4 F18 1.956(2)
Ti4 F14 1.991(2)
Ti4 F7 1.999(2)
C1 N1 1.299(9)
C1 N2 1.304(8)
C1 H1A 0.9500
N1 C2 1.343(9)
N1 H1B 0.8800
C2 C3 1.338(9)
C2 H2A 0.9500
C3 N2 1.325(7)
C3 H3A 0.9500
N2 H2B 0.8800
C4 N3 1.315(9)
C4 N4 1.324(9)
C4 H4A 0.9500
N3 C5 1.315(7)
N3 H3B 0.8800
C5 C6 1.288(8)
C5 H5A 0.9500
C6 N4 1.303(8)
C6 H6A 0.9500
N4 H4B 0.8800
C7 N5 1.283(5)
C7 N6 1.300(7)
C7 H7A 0.9500
N5 C8 1.344(6)
N5 H5B 0.8800
C8 C9 1.330(8)
C8 H8A 0.9500
C9 N6 1.384(10)
C9 H9A 0.9500
N6 H6B 0.8800
